data_2001901
loop_
_publ_author_name
'Ferguson, G.'
'Lough, A. J.'
'McAlees, A. J.'
'McCrindle, R.'

_publ_section_title
;
 Bis[1,2-bis(diphenylphosphino)ethane]platinum(II) iodide
 bis(deuteriochloroform) solvate
;
_journal_issue 3
_journal_name_full 'Acta Crystallographica Section C'
_journal_page_first 573
_journal_page_last 576
_journal_paper_doi 10.1107/S0108270192010217
_journal_volume 49
_journal_year 1993
_chemical_formula_moiety 'C52 H48 P4 Pt, I2, 2(C D Cl3)'
_chemical_formula_sum 'C54 H48 Cl6 D2 I2 P4 Pt'
_chemical_formula_weight 1486.52
_chemical_name_systematic
;
Bis[1,2-bis(diphenylphosphino)ethane]platinum(II)  iodide
bis(deuteriochloroform) solvate
;
_space_group_IT_number 2
_symmetry_cell_setting triclinic
_symmetry_space_group_name_Hall '-P 1'
_symmetry_space_group_name_H-M 'P -1'
_cell_angle_alpha 114.190(10)
_cell_angle_beta 96.470(10)
_cell_angle_gamma 75.090(10)
_cell_formula_units_Z 1
_cell_length_a 10.2649(14)
_cell_length_b 12.1774(18)
_cell_length_c 12.952(2)
_cell_measurement_reflns_used 25
_cell_measurement_temperature 293
_cell_measurement_theta_max 28.00
_cell_measurement_theta_min 5.50
_cell_volume 1427.1(4)
_computing_cell_refinement 'Enraf-Nonius CAD-4 software'
_computing_data_collection 'Enraf-Nonius CAD-4 software'
_computing_data_reduction SDP-PLUS
_computing_molecular_graphics 'SDP-PLUS, ORTEPII'
_computing_publication_material 'SDP-PLUS, WordPerfect 5.1'
_computing_structure_refinement SDP-PLUS
_computing_structure_solution 'SDP-Plus via Patterson'
_diffrn_ambient_temperature 293
_diffrn_measurement_device 'Enraf-Nonius CAD-4    '
_diffrn_measurement_method \w/2\q
_diffrn_radiation_monochromator graphite
_diffrn_radiation_source 'xray tube'
_diffrn_radiation_type 'Molybdenum K\a'
_diffrn_radiation_wavelength 0.70930
_diffrn_reflns_limit_h_max 13
_diffrn_reflns_limit_h_min 0
_diffrn_reflns_limit_k_max 15
_diffrn_reflns_limit_k_min -15
_diffrn_reflns_limit_l_max 16
_diffrn_reflns_limit_l_min -16
_diffrn_reflns_number 6406
_diffrn_reflns_theta_max 26.93
_diffrn_reflns_theta_min 2.00
_diffrn_standards_decay_% <1
_diffrn_standards_interval_time 120
_diffrn_standards_number 3
_exptl_absorpt_coefficient_mu 3.98
_exptl_absorpt_correction_T_max 0.6484
_exptl_absorpt_correction_T_min 0.4237
_exptl_absorpt_correction_type integration
_exptl_crystal_colour colourless
_exptl_crystal_density_diffrn 1.728
_exptl_crystal_description block
_exptl_crystal_F_000 720
_exptl_crystal_size_max 0.22
_exptl_crystal_size_mid 0.19
_exptl_crystal_size_min 0.12
_refine_diff_density_max 0.53
_refine_diff_density_min -0.84
_refine_ls_goodness_of_fit_obs 1.31
_refine_ls_hydrogen_treatment 'C-H, C-D 0.95 \%A riding'
_refine_ls_matrix_type full
_refine_ls_number_parameters 319
_refine_ls_number_reflns 4553
_refine_ls_R_factor_obs 0.033
_refine_ls_shift/esd_max 0.004
_refine_ls_structure_factor_coef F
_refine_ls_weighting_details 'w = 1/[\s^2^(F)+0.0012F^2^]'
_refine_ls_weighting_scheme calc
_refine_ls_wR_factor_obs 0.037
_reflns_number_observed 4553
_reflns_number_total 6406
_reflns_observed_criterion 'Inet > 3.0\s(Inet)'
_cod_data_source_file br1014.cif
_cod_data_source_block 8837FLMM
_cod_depositor_comments
;
 Changing the _atom_site_occupancy data item value from '.' to '1'
 for atom 'Pt' that was previously erroneously left out.

 Antanas Vaitkus,
 2017-02-10

 Changing the _atom_site_occupancy data item value from '.' to '1'
 for all fully occupied atom sites.

 Antanas Vaitkus,
 2017-02-10

The following automatic conversions were performed:
'_symmetry_cell_setting' value 'Triclinic' changed to 'triclinic'
according to '/home/saulius/struct/CIF-dictionaries/cif_core.dic'
dictionary named 'cif_core.dic' version 2.4.1 from 2010-06-29.

Automatic conversion script
Id: cif_fix_enum 1527 2010-12-29 10:47:43Z saulius 

The following automatic conversions were performed:

'_symmetry_cell_setting' value 'Triclinic' changed to 'triclinic'
according to /home/saulius/struct/CIF-dictionaries/cif_core.dic
dictionary named 'cif_core.dic' version 2.4.1 from 2010-06-29.

Automatic conversion script
Id: cif_fix_values 1715 2011-07-08 13:25:40Z adriana 

The following automatic conversions were performed:

'_refine_ls_weighting_scheme' value '1/[\s^2^(F)+0.0012F^2^]' was
changed to 'calc'. New tag '_refine_ls_weighting_details' was
created. The value of the new tag was set to 'w =
1/[\s^2^(F)+0.0012F^2^]'.

Automatic conversion script
Id: cif_fix_values 3143 2015-03-26 13:38:13Z robertas 
;
_cod_original_cell_volume 1427.1(7)
_cod_database_code 2001901

loop_
_symmetry_equiv_pos_as_xyz
x,y,z
-x,-y,-z

loop_
_atom_site_aniso_label
_atom_site_aniso_U_11
_atom_site_aniso_U_22
_atom_site_aniso_U_33
_atom_site_aniso_U_12
_atom_site_aniso_U_13
_atom_site_aniso_U_23
_atom_site_aniso_type_symbol
Pt 0.03820(10) 0.03314(8) 0.03137(9) -0.01391(8) -0.00433(9) 0.01530(6) Pt
P1 0.0463(7) 0.0443(5) 0.0396(5) -0.0140(5) -0.0074(5) 0.0222(4) P
P2 0.0434(6) 0.0381(4) 0.0367(5) -0.0162(4) -0.0023(5) 0.0159(3) P
C1 0.048(3) 0.063(2) 0.061(3) -0.025(2) -0.018(2) 0.033(2) C
C2 0.040(2) 0.041(2) 0.051(2) -0.013(2) -0.003(2) 0.016(2) C
C11 0.058(3) 0.045(2) 0.046(2) -0.011(2) -0.009(2) 0.021(2) C
C12 0.081(5) 0.076(3) 0.110(4) 0.011(3) 0.026(3) 0.056(2) C
C13 0.100(6) 0.076(4) 0.154(6) 0.040(4) 0.044(5) 0.048(3) C
C14 0.131(7) 0.055(3) 0.142(5) 0.000(4) -0.021(5) 0.059(2) C
C15 0.165(7) 0.060(2) 0.091(3) -0.032(3) -0.007(4) 0.048(2) C
C16 0.108(5) 0.053(2) 0.059(3) -0.018(3) 0.005(3) 0.030(2) C
C21 0.059(3) 0.045(2) 0.038(2) -0.018(2) -0.004(2) 0.0190(10) C
C22 0.076(4) 0.069(3) 0.045(3) -0.015(3) -0.013(3) 0.024(2) C
C23 0.112(5) 0.083(3) 0.046(3) -0.036(3) -0.016(3) 0.027(2) C
C24 0.135(6) 0.068(3) 0.045(3) -0.029(3) 0.018(3) 0.012(2) C
C25 0.075(4) 0.083(3) 0.070(3) -0.004(3) 0.018(3) 0.029(2) C
C26 0.059(3) 0.078(3) 0.052(3) -0.014(3) 0.000(3) 0.027(2) C
C31 0.050(3) 0.035(2) 0.033(2) -0.011(2) 0.005(2) 0.0130(10) C
C32 0.051(3) 0.051(2) 0.062(3) -0.015(2) 0.007(2) 0.016(2) C
C33 0.059(3) 0.055(3) 0.092(4) -0.003(3) 0.022(3) 0.024(2) C
C34 0.095(4) 0.045(2) 0.052(3) -0.004(3) 0.026(3) 0.010(2) C
C35 0.082(4) 0.051(2) 0.052(3) -0.020(3) -0.010(3) 0.014(2) C
C36 0.052(3) 0.047(2) 0.052(3) -0.014(2) -0.001(2) 0.014(2) C
C41 0.057(3) 0.048(2) 0.039(2) -0.025(2) -0.002(2) 0.0170(10) C
C42 0.127(5) 0.049(2) 0.051(2) -0.022(3) 0.015(3) 0.023(2) C
C43 0.194(7) 0.071(2) 0.069(3) -0.052(3) 0.012(3) 0.040(2) C
C44 0.156(5) 0.109(3) 0.063(3) -0.072(3) 0.001(3) 0.047(2) C
C45 0.103(5) 0.116(4) 0.054(3) -0.032(3) 0.017(3) 0.034(2) C
C46 0.086(4) 0.064(3) 0.056(3) -0.021(2) 0.012(3) 0.023(2) C
Cl1 0.0900(10) 0.179(2) 0.0780(10) -0.0590(10) -0.0070(10) 0.0220(10) Cl
Cl2 0.192(3) 0.123(2) 0.116(2) -0.0820(10) 0.011(2) 0.000(2) Cl
Cl3 0.158(3) 0.173(2) 0.214(2) 0.041(2) 0.029(2) 0.1250(10) Cl
C 0.078(4) 0.097(4) 0.066(3) -0.020(3) 0.005(3) 0.030(3) C
I 0.0540(2) 0.0683(2) 0.0693(2) -0.0187(2) 0.0035(2) 0.0137(2) I

loop_
_atom_site_label
_atom_site_fract_x
_atom_site_fract_y
_atom_site_fract_z
_atom_site_U_iso_or_equiv
_atom_site_thermal_displace_type
_atom_site_calc_flag
_atom_site_refinement_flags
_atom_site_occupancy
_atom_site_type_symbol
Pt 0.0 0.0 0.0 0.03260(10) Uani d . 1 Pt
P1 0.12922(13) -0.03608(10) 0.14779(10) 0.0415(4) Uani d . 1 P
P2 0.13619(13) 0.13701(10) 0.03270(10) 0.0380(4) Uani d . 1 P
C1 0.2816(5) 0.0232(4) 0.1655(4) 0.0540(10) Uani d . 1 C
C2 0.2982(5) 0.0598(4) 0.0701(4) 0.0440(10) Uani d . 1 C
C11 0.1918(6) -0.1948(4) 0.1297(4) 0.0490(10) Uani d . 1 C
C12 0.2877(7) -0.2686(5) 0.0521(6) 0.086(3) Uani d . 1 C
C13 0.3384(9) -0.3908(6) 0.0358(8) 0.118(4) Uani d . 1 C
C14 0.2972(9) -0.4373(5) 0.1017(6) 0.109(3) Uani d . 1 C
C15 0.2004(9) -0.3661(5) 0.1779(5) 0.099(3) Uani d . 1 C
C16 0.1439(7) -0.2450(5) 0.1919(5) 0.071(3) Uani d . 1 C
C21 0.0507(5) 0.0460(4) 0.2849(4) 0.0460(10) Uani d . 1 C
C22 0.1261(6) 0.0396(5) 0.3805(4) 0.065(3) Uani d . 1 C
C23 0.0695(7) 0.1118(5) 0.4875(5) 0.079(3) Uani d . 1 C
C24 -0.0527(8) 0.1872(5) 0.4993(5) 0.084(3) Uani d . 1 C
C25 -0.1243(7) 0.1927(6) 0.4067(5) 0.079(3) Uani d . 1 C
C26 -0.0747(6) 0.1224(5) 0.2990(5) 0.063(3) Uani d . 1 C
C31 0.0775(5) 0.2775(4) 0.1565(4) 0.0390(10) Uani d . 1 C
C32 -0.0560(5) 0.3162(4) 0.1823(5) 0.0560(10) Uani d . 1 C
C33 -0.1024(6) 0.4228(5) 0.2769(5) 0.071(3) Uani d . 1 C
C34 -0.0120(7) 0.4864(5) 0.3479(5) 0.067(3) Uani d . 1 C
C35 0.1208(6) 0.4469(5) 0.3223(5) 0.063(3) Uani d . 1 C
C36 0.1664(5) 0.3434(4) 0.2264(4) 0.0520(10) Uani d . 1 C
C41 0.1768(5) 0.1865(4) -0.0714(4) 0.0460(10) Uani d . 1 C
C42 0.1292(7) 0.3070(5) -0.0613(4) 0.073(3) Uani d . 1 C
C43 0.1681(9) 0.3434(5) -0.1383(5) 0.103(3) Uani d . 1 C
C44 0.2504(8) 0.2634(5) -0.2247(5) 0.096(3) Uani d . 1 C
C45 0.2965(7) 0.1460(6) -0.2340(5) 0.087(3) Uani d . 1 C
C46 0.2611(7) 0.1041(5) -0.1594(5) 0.067(3) Uani d . 1 C
Cl1 -0.6814(3) 0.2584(3) 0.4776(2) 0.1200(10) Uani d . 0.85 Cl
Cl2 -0.5073(4) 0.4141(3) 0.5972(3) 0.1490(10) Uani d . 0.85 Cl
Cl3 -0.4184(4) 0.1570(3) 0.5348(3) 0.1790(10) Uani d . 0.85 Cl
Cl1* -0.6690(10) 0.3270(10) 0.5020(10) 0.094(4) Uiso d . 0.15 Cl
Cl2* -0.428(2) 0.3210(10) 0.6170(10) 0.105(5) Uiso d . 0.15 Cl
Cl3* -0.5010(10) 0.1010(10) 0.4890(10) 0.092(4) Uiso d . 0.15 Cl
C -0.5151(7) 0.2666(6) 0.4969(5) 0.081(3) Uani d . 1 C
I -0.43305(4) 0.25827(3) 0.20732(3) 0.06740(10) Uani d . 1 I
H11 0.3581 -0.0393 0.1674 0.063 Uiso calc RU 1 H
H12 0.2757 0.0937 0.2348 0.063 Uiso calc RU 1 H
H21 0.3347 -0.0122 0.0060 0.063 Uiso calc RU 1 H
H22 0.3575 0.1141 0.0936 0.063 Uiso calc RU 1 H
H12P 0.3207 -0.2359 0.0078 0.063 Uiso calc RU 1 H
H13 0.4027 -0.4426 -0.0217 0.063 Uiso calc RU 1 H
H14 0.3365 -0.5198 0.0939 0.063 Uiso calc RU 1 H
H15 0.1700 -0.3993 0.2231 0.063 Uiso calc RU 1 H
H16 0.0726 -0.1964 0.2439 0.063 Uiso calc RU 1 H
H22P 0.2139 -0.0128 0.3726 0.063 Uiso calc RU 1 H
H23 0.1187 0.1070 0.5527 0.063 Uiso calc RU 1 H
H24 -0.0893 0.2369 0.5726 0.063 Uiso calc RU 1 H
H25 -0.2114 0.2466 0.4162 0.063 Uiso calc RU 1 H
H26 -0.1274 0.1270 0.2351 0.063 Uiso calc RU 1 H
H32 -0.1175 0.2699 0.1354 0.063 Uiso calc RU 1 H
H33 -0.1961 0.4518 0.2926 0.063 Uiso calc RU 1 H
H34 -0.0427 0.5575 0.4143 0.063 Uiso calc RU 1 H
H35 0.1829 0.4910 0.3709 0.063 Uiso calc RU 1 H
H36 0.2595 0.3174 0.2084 0.063 Uiso calc RU 1 H
H42 0.0700 0.3645 -0.0015 0.063 Uiso calc RU 1 H
H43 0.1360 0.4269 -0.1302 0.063 Uiso calc RU 1 H
H44 0.2752 0.2893 -0.2780 0.063 Uiso calc RU 1 H
H45 0.3557 0.0896 -0.2941 0.063 Uiso calc RU 1 H
H46 0.2942 0.0202 -0.1686 0.063 Uiso calc RU 1 H
D -0.4805 0.2528 0.4265 0.063 Uiso calc RU 1 D

loop_
_atom_type_symbol
_atom_type_description
_atom_type_scat_dispersion_real
_atom_type_scat_dispersion_imag
_atom_type_scat_source
C ? 0.002 0.002 'International Tables Vol. IV Table 2.2B'
H ? 0.000 0.000 'International Tables Vol. IV Table 2.2B'
D ? 0.000 0.000 'International Tables Vol. IV Table 2.2B'
O ? 0.008 0.006 'International Tables Vol. IV Table 2.2B'
P ? 0.090 0.095 'International Tables Vol. IV Table 2.2B'
Cl ? 0.132 0.159 'International Tables Vol. IV Table 2.2B'
I ? -0.726 1.812 'International Tables Vol. IV Table 2.2B'
Pt ? -2.352 8.388 'International Tables Vol. IV Table 2.2B'

loop_
_geom_angle_atom_site_label_1
_geom_angle_atom_site_label_2
_geom_angle_atom_site_label_3
_geom_angle_site_symmetry_1
_geom_angle_site_symmetry_2
_geom_angle_site_symmetry_3
_geom_angle
_geom_angle_publ_flag
P1 Pt P2 . . . 82.09(5) yes
Pt P1 C1 . . . 108.6(2) yes
Pt P1 C11 . . . 116.8(2) yes
Pt P1 C21 . . . 114.8(2) yes
C1 P1 C11 . . . 104.5(3) yes
C1 P1 C21 . . . 103.8(2) yes
C11 P1 C21 . . . 107.0(3) yes
Pt P2 C2 . . . 104.0(2) yes
Pt P2 C31 . . . 109.8(2) yes
Pt P2 C41 . . . 125.1(2) yes
C2 P2 C31 . . . 106.7(2) yes
C2 P2 C41 . . . 103.8(3) yes
C31 P2 C41 . . . 106.0(2) yes
P1 C1 C2 . . . 112.2(4) yes
P2 C2 C1 . . . 109.8(4) yes
P1 C11 C12 . . . 119.2(5) yes
P1 C11 C16 . . . 122.3(4) yes
C12 C11 C16 . . . 118.4(5) no
C11 C12 C13 . . . 120.9(8) no
C12 C13 C14 . . . 120.3(7) no
C13 C14 C15 . . . 119.6(6) no
C14 C15 C16 . . . 120.9(8) no
C11 C16 C15 . . . 119.7(6) no
P1 C21 C22 . . . 118.8(4) yes
P1 C21 C26 . . . 121.7(4) yes
C22 C21 C26 . . . 119.3(4) no
C21 C22 C23 . . . 118.7(5) no
C22 C23 C24 . . . 121.0(6) no
C23 C24 C25 . . . 119.8(5) no
C24 C25 C26 . . . 121.9(6) no
C21 C26 C25 . . . 119.3(5) no
P2 C31 C32 . . . 119.5(4) yes
P2 C31 C36 . . . 121.0(4) yes
C32 C31 C36 . . . 119.5(4) no
C31 C32 C33 . . . 120.3(5) no
C32 C33 C34 . . . 119.7(5) no
C33 C34 C35 . . . 119.7(5) no
C34 C35 C36 . . . 120.6(5) no
C31 C36 C35 . . . 120.2(5) no
P2 C41 C42 . . . 121.0(4) yes
P2 C41 C46 . . . 119.6(4) yes
C42 C41 C46 . . . 119.3(6) no
C41 C42 C43 . . . 119.6(5) no
C42 C43 C44 . . . 121.4(6) no
C43 C44 C45 . . . 118.6(7) no
C44 C45 C46 . . . 122.5(6) no
C41 C46 C45 . . . 118.5(5) no
Cl1 C Cl2 . . . 108.3(3) yes
Cl1 C Cl3 . . . 113.1(5) yes
Cl2 C Cl3 . . . 111.2(4) yes
Cl1* C Cl2* . . . 115.7(7) no
Cl1* C Cl3* . . . 105.1(8) no
Cl2* C Cl3* . . . 99.0(8) no
I D C . . . 166 yes

loop_
_geom_bond_atom_site_label_1
_geom_bond_atom_site_label_2
_geom_bond_site_symmetry_1
_geom_bond_site_symmetry_2
_geom_bond_distance
_geom_bond_publ_flag
Pt P1 . . 2.3310(13) yes
Pt P2 . . 2.3250(14) yes
P1 C1 . . 1.840(6) yes
P1 C11 . . 1.797(5) yes
P1 C21 . . 1.805(5) yes
P2 C2 . . 1.809(5) yes
P2 C31 . . 1.816(4) yes
P2 C41 . . 1.810(6) yes
C1 C2 . . 1.514(9) yes
C11 C12 . . 1.347(8) no
C11 C16 . . 1.382(10) no
C12 C13 . . 1.379(10) no
C13 C14 . . 1.351(15) no
C14 C15 . . 1.338(11) no
C15 C16 . . 1.382(8) no
C21 C22 . . 1.404(8) no
C21 C26 . . 1.361(7) no
C22 C23 . . 1.396(7) no
C23 C24 . . 1.332(9) no
C24 C25 . . 1.351(9) no
C25 C26 . . 1.377(8) no
C31 C32 . . 1.362(7) no
C31 C36 . . 1.375(7) no
C32 C33 . . 1.386(6) no
C33 C34 . . 1.378(9) no
C34 C35 . . 1.354(9) no
C35 C36 . . 1.377(6) no
C41 C42 . . 1.377(7) no
C41 C46 . . 1.377(7) no
C42 C43 . . 1.376(11) no
C43 C44 . . 1.346(9) no
C44 C45 . . 1.344(10) no
C45 C46 . . 1.379(11) no
Cl1 C . . 1.719(8) yes
Cl2 C . . 1.749(7) yes
Cl3 C . . 1.659(8) yes
C Cl1* . . 1.560(15) no
C Cl2* . . 1.676(15) no
C Cl3* . . 1.950(16) no

loop_
_geom_contact_atom_site_label_1
_geom_contact_atom_site_label_2
_geom_contact_distance
_geom_contact_site_symmetry_1
_geom_contact_site_symmetry_2
_geom_contact_publ_flag
I C 3.891(8) . . yes
I D 2.96 . . yes

loop_
_geom_torsion_atom_site_label_1
_geom_torsion_atom_site_label_2
_geom_torsion_atom_site_label_3
_geom_torsion_atom_site_label_4
_geom_torsion_site_symmetry_1
_geom_torsion_site_symmetry_2
_geom_torsion_site_symmetry_3
_geom_torsion_site_symmetry_4
_geom_torsion
_geom_torsion_publ_flag
P2 PT P1 C1 . . . . -17.0(2) no
P2 PT P1 C11 . . . . -134.9(2) no
P2 PT P1 C21 . . . . 98.6(2) no
P1 PT P2 C2 . . . . 35.7(2) no
P1 PT P2 C31 . . . . -78.2(2) no
P1 PT P2 C41 . . . . 154.0(2) no
PT P1 C1 C2 . . . . -9.7(4) no
C11 P1 C1 C2 . . . . 115.7(4) no
C21 P1 C1 C2 . . . . -132.3(4) no
PT P1 C11 C12 . . . . 69.1(5) no
PT P1 C11 C16 . . . . -110.2(5) no
C1 P1 C11 C12 . . . . -50.9(5) no
C1 P1 C11 C16 . . . . 129.8(5) no
C21 P1 C11 C12 . . . . -160.6(5) no
C21 P1 C11 C16 . . . . 20.2(6) no
PT P1 C21 C22 . . . . -173.8(4) no
PT P1 C21 C26 . . . . 0.2(5) no
C1 P1 C21 C22 . . . . -55.4(5) no
C1 P1 C21 C26 . . . . 118.6(5) no
C11 P1 C21 C22 . . . . 54.8(5) no
C11 P1 C21 C26 . . . . -131.2(5) no
PT P2 C2 C1 . . . . -53.1(4) no
C31 P2 C2 C1 . . . . 63.0(4) no
C41 P2 C2 C1 . . . . 174.8(3) no
PT P2 C31 C32 . . . . -30.5(4) no
PT P2 C31 C36 . . . . 147.5(4) no
C2 P2 C31 C32 . . . . -142.6(4) no
C2 P2 C31 C36 . . . . 35.5(5) no
C41 P2 C31 C32 . . . . 107.3(4) no
C41 P2 C31 C36 . . . . -74.7(4) no
PT P2 C41 C42 . . . . 112.2(5) no
PT P2 C41 C46 . . . . -70.6(5) no
C2 P2 C41 C42 . . . . -129.4(5) no
C2 P2 C41 C46 . . . . 47.8(5) no
C31 P2 C41 C42 . . . . -17.1(6) no
C31 P2 C41 C46 . . . . 160.1(5) no
P1 C1 C2 P2 . . . . 40.4(4) no
